data_7223393
loop_
_publ_author_name
'Vrdoljak, Visnja'
'Pavlovi\'c, Gordana'
'Hrenar, Tomica'
'Rub\<ci\'c, Mirta'
'Siega, Patrizia'
'Dreos, Renata'
'Cindric, Marina'

_publ_section_title
;
 Cobalt(III) complexes with tridentate hydrazone ligands: protonation
 state and hydrogen bonds competition
;
_journal_name_full 'RSC Adv.'
_journal_paper_doi 10.1039/C5RA22068H
_journal_year 2015
_chemical_formula_moiety 'C31 H25 Co N4 O7'
_chemical_formula_sum 'C31 H25 Co N4 O7'
_chemical_formula_weight 624.48
_chemical_name_systematic
;
(2-oxy-4-methoxybenzaldehyde benzoylhydrazonato-O,N,O)
(2-oxy-4-methoxybenzaldehyde benzoylhydrazidato-O,N,O)
cobalt(III) methanol solvate (1/1)
;
_space_group_crystal_system monoclinic
_space_group_IT_number 15
_space_group_name_Hall '-C 2yc'
_space_group_name_H-M_alt 'C 1 2/c 1'
_symmetry_space_group_name_Hall '-C 2yc'
_symmetry_space_group_name_H-M 'C 1 2/c 1'
_atom_sites_solution_hydrogens mixed
_audit_creation_method SHELXL-2014
_audit_update_record
;
2015-10-21 deposited with the CCDC.
2015-11-30 downloaded from the CCDC.
;
_cell_angle_alpha 90
_cell_angle_beta 98.436(10)
_cell_angle_gamma 90
_cell_formula_units_Z 4
_cell_length_a 21.903(4)
_cell_length_b 10.2910(8)
_cell_length_c 12.5225(8)
_cell_measurement_reflns_used 3045
_cell_measurement_temperature 296(2)
_cell_measurement_theta_max 28.7720
_cell_measurement_theta_min 4.2870
_cell_volume 2792.1(6)
_computing_cell_refinement 'CrysAlisPro, Agilent  Technologies, Version 1.171.36.28'
_computing_data_collection 'CrysAlisPro, Agilent  Technologies, Version 1.171.36.28'
_computing_data_reduction 'CrysAlisPro, Agilent  Technologies, Version 1.171.36.28'
_computing_molecular_graphics 'MERCURY 3.3. (CCDC, 2013)'
_computing_publication_material 'SHELXL-2014 (Sheldrick, 2014)'
_computing_structure_refinement 'SHELXL-2014 (Sheldrick, 2014)'
_computing_structure_solution 'SHELXS-2014 (Sheldrick, 2014)'
_diffrn_ambient_temperature 296(2)
_diffrn_measured_fraction_theta_full 0.960
_diffrn_measured_fraction_theta_max 0.954
_diffrn_measurement_device_type 'Xcalibur, Sapphire3'
_diffrn_measurement_method '\w scans'
_diffrn_radiation_type MoK\a
_diffrn_radiation_wavelength 0.71073
_diffrn_reflns_av_R_equivalents 0.0313
_diffrn_reflns_av_unetI/netI 0.0403
_diffrn_reflns_laue_measured_fraction_full 0.960
_diffrn_reflns_laue_measured_fraction_max 0.954
_diffrn_reflns_limit_h_max 22
_diffrn_reflns_limit_h_min -27
_diffrn_reflns_limit_k_max 13
_diffrn_reflns_limit_k_min -13
_diffrn_reflns_limit_l_max 14
_diffrn_reflns_limit_l_min -15
_diffrn_reflns_number 7034
_diffrn_reflns_point_group_measured_fraction_full 0.960
_diffrn_reflns_point_group_measured_fraction_max 0.954
_diffrn_reflns_theta_full 25.242
_diffrn_reflns_theta_max 26.997
_diffrn_reflns_theta_min 4.289
_diffrn_source 'Enhance (Mo) X-ray Source'
_exptl_absorpt_coefficient_mu 0.672
_exptl_absorpt_correction_T_max 1.00000
_exptl_absorpt_correction_T_min 0.89906
_exptl_absorpt_correction_type multi-scan
_exptl_absorpt_process_details
;
CrysAlisPro, Agilent Technologies,
Version 1.171.37.35.
Empirical absorption correction using spherical 
harmonics,implemented in SCALE3 ABSPACK 
scaling algorithm.
;
_exptl_crystal_colour red
_exptl_crystal_density_diffrn 1.486
_exptl_crystal_description cube
_exptl_crystal_F_000 1288
_exptl_crystal_size_max 0.63
_exptl_crystal_size_mid 0.49
_exptl_crystal_size_min 0.47
_refine_diff_density_max 0.367
_refine_diff_density_min -0.235
_refine_diff_density_rms 0.053
_refine_ls_extinction_method none
_refine_ls_goodness_of_fit_ref 1.081
_refine_ls_hydrogen_treatment mixed
_refine_ls_matrix_type full
_refine_ls_number_parameters 204
_refine_ls_number_reflns 2915
_refine_ls_number_restraints 2
_refine_ls_restrained_S_all 1.081
_refine_ls_R_factor_all 0.0635
_refine_ls_R_factor_gt 0.0502
_refine_ls_shift/su_max 0.000
_refine_ls_shift/su_mean 0.000
_refine_ls_structure_factor_coef Fsqd
_refine_ls_weighting_details 'w=1/[\s^2^(Fo^2^)+(0.0411P)^2^+4.2003P] where P=(Fo^2^+2Fc^2^)/3'
_refine_ls_weighting_scheme calc
_refine_ls_wR_factor_gt 0.1184
_refine_ls_wR_factor_ref 0.1248
_reflns_Friedel_coverage 0.000
_reflns_number_gt 2383
_reflns_number_total 2915
_reflns_threshold_expression 'I > 2\s(I)'
_cod_data_source_file c5ra22068h2.cif
_cod_data_source_block 6.MeOH
_cod_original_cell_volume 2792.0(5)
_cod_database_code 7223393
_shelx_space_group_comment
;
The symmetry employed for this shelxl refinement is uniquely defined
by the following loop, which should always be used as a source of
symmetry information in preference to the above space-group names.
They are only intended as comments.
;
_shelxl_version_number 2014-3

loop_
_space_group_symop_operation_xyz
'x, y, z'
'-x, y, -z+1/2'
'x+1/2, y+1/2, z'
'-x+1/2, y+1/2, -z+1/2'
'-x, -y, -z'
'x, -y, z-1/2'
'-x+1/2, -y+1/2, -z'
'x+1/2, -y+1/2, z-1/2'

loop_
_atom_site_label
_atom_site_type_symbol
_atom_site_fract_x
_atom_site_fract_y
_atom_site_fract_z
_atom_site_U_iso_or_equiv
_atom_site_adp_type
_atom_site_occupancy
_atom_site_site_symmetry_order
_atom_site_calc_flag
_atom_site_refinement_flags_posn
_atom_site_refinement_flags_adp
_atom_site_refinement_flags_occupancy
Co1 Co 0.5000 0.86021(5) 0.7500 0.03986(19) Uani 1 2 d S T P
N1 N 0.51646(11) 0.8483(2) 0.60750(17) 0.0411(5) Uani 1 1 d . . .
N2 N 0.48070(13) 0.7527(3) 0.54742(19) 0.0487(6) Uani 1 1 d D . .
H12N H 0.494(3) 0.738(6) 0.487(3) 0.058 Uiso 0.5 1 d D U P
O1 O 0.44041(10) 0.7273(2) 0.70358(15) 0.0497(5) Uani 1 1 d . . .
O2 O 0.55985(10) 0.9901(2) 0.78919(14) 0.0485(5) Uani 1 1 d . . .
O3 O 0.72403(13) 1.2681(3) 0.7647(2) 0.0738(8) Uani 1 1 d . . .
C1 C 0.44282(15) 0.6932(3) 0.6055(2) 0.0459(7) Uani 1 1 d . . .
C2 C 0.40365(16) 0.5877(3) 0.5545(2) 0.0508(8) Uani 1 1 d . . .
C3 C 0.35380(19) 0.5460(4) 0.5986(3) 0.0680(10) Uani 1 1 d . . .
H3 H 0.3443 0.5848 0.6612 0.082 Uiso 1 1 calc R U .
C4 C 0.3171(2) 0.4456(4) 0.5503(3) 0.0826(12) Uani 1 1 d . . .
H4 H 0.2825 0.4196 0.5800 0.099 Uiso 1 1 calc R U .
C5 C 0.3309(2) 0.3852(4) 0.4607(4) 0.0784(12) Uani 1 1 d . . .
H5 H 0.3062 0.3178 0.4294 0.094 Uiso 1 1 calc R U .
C6 C 0.3816(2) 0.4243(4) 0.4166(3) 0.0761(11) Uani 1 1 d . . .
H6 H 0.3917 0.3824 0.3558 0.091 Uiso 1 1 calc R U .
C7 C 0.41754(18) 0.5252(4) 0.4622(3) 0.0646(10) Uani 1 1 d . . .
H7 H 0.4515 0.5521 0.4311 0.078 Uiso 1 1 calc R U .
C8 C 0.55629(15) 0.9097(3) 0.5626(2) 0.0471(7) Uani 1 1 d . . .
H8 H 0.5585 0.8929 0.4903 0.056 Uiso 1 1 calc R U .
C9 C 0.59714(15) 1.0017(3) 0.6171(2) 0.0449(7) Uani 1 1 d . . .
C10 C 0.59794(14) 1.0358(3) 0.7266(2) 0.0424(7) Uani 1 1 d . . .
C11 C 0.64237(16) 1.1281(3) 0.7709(2) 0.0511(8) Uani 1 1 d . . .
H11 H 0.6440 1.1519 0.8429 0.061 Uiso 1 1 calc R U .
C12 C 0.68302(16) 1.1835(3) 0.7114(3) 0.0535(8) Uani 1 1 d . . .
C13 C 0.68151(17) 1.1510(3) 0.6028(3) 0.0602(9) Uani 1 1 d . . .
H13 H 0.7088 1.1892 0.5619 0.072 Uiso 1 1 calc R U .
C14 C 0.63942(16) 1.0627(3) 0.5582(3) 0.0590(9) Uani 1 1 d . . .
H14 H 0.6383 1.0413 0.4858 0.071 Uiso 1 1 calc R U .
C15 C 0.7621(2) 1.3434(4) 0.7057(4) 0.0855(13) Uani 1 1 d . . .
H15A H 0.7891 1.2870 0.6735 0.128 Uiso 1 1 calc R U .
H15B H 0.7862 1.4030 0.7537 0.128 Uiso 1 1 calc R U .
H15C H 0.7367 1.3912 0.6502 0.128 Uiso 1 1 calc R U .
O4 O 0.4955(2) 1.2460(4) 0.6632(3) 0.0607(12) Uani 0.5 1 d D . P
C16 C 0.5000 1.3302(6) 0.7500 0.099(2) Uani 1 2 d DS T P

loop_
_atom_site_aniso_label
_atom_site_aniso_U_11
_atom_site_aniso_U_22
_atom_site_aniso_U_33
_atom_site_aniso_U_23
_atom_site_aniso_U_13
_atom_site_aniso_U_12
Co1 0.0492(4) 0.0459(3) 0.0264(3) 0.000 0.0120(2) 0.000
N1 0.0446(15) 0.0503(13) 0.0297(11) -0.0012(10) 0.0097(10) 0.0008(11)
N2 0.0565(17) 0.0595(15) 0.0317(12) -0.0051(11) 0.0116(11) -0.0010(13)
O1 0.0606(14) 0.0577(12) 0.0331(10) -0.0016(9) 0.0147(9) -0.0085(10)
O2 0.0575(14) 0.0591(12) 0.0317(10) -0.0063(9) 0.0152(9) -0.0087(10)
O3 0.0776(19) 0.0804(17) 0.0635(15) -0.0082(13) 0.0109(13) -0.0306(14)
C1 0.0521(19) 0.0509(16) 0.0353(14) -0.0011(13) 0.0084(13) 0.0011(14)
C2 0.058(2) 0.0521(16) 0.0426(15) 0.0006(13) 0.0072(14) 0.0005(15)
C3 0.083(3) 0.070(2) 0.0545(19) -0.0078(17) 0.0240(19) -0.015(2)
C4 0.092(3) 0.087(3) 0.072(2) -0.001(2) 0.023(2) -0.034(2)
C5 0.091(3) 0.069(2) 0.073(3) -0.008(2) 0.005(2) -0.019(2)
C6 0.089(3) 0.079(3) 0.059(2) -0.020(2) 0.006(2) 0.001(2)
C7 0.070(3) 0.073(2) 0.0529(19) -0.0147(17) 0.0179(17) -0.0084(19)
C8 0.052(2) 0.0597(17) 0.0317(13) 0.0032(13) 0.0144(13) 0.0026(15)
C9 0.0518(19) 0.0506(15) 0.0348(14) 0.0022(12) 0.0144(13) 0.0041(14)
C10 0.0462(18) 0.0457(15) 0.0373(14) 0.0028(12) 0.0125(13) 0.0067(13)
C11 0.057(2) 0.0574(18) 0.0397(15) -0.0031(14) 0.0109(14) 0.0005(15)
C12 0.053(2) 0.0536(17) 0.0541(18) 0.0011(15) 0.0098(15) -0.0011(15)
C13 0.064(2) 0.070(2) 0.0492(18) 0.0033(16) 0.0197(16) -0.0110(18)
C14 0.067(2) 0.074(2) 0.0395(16) -0.0028(16) 0.0198(15) -0.0080(19)
C15 0.088(3) 0.082(3) 0.089(3) -0.005(2) 0.022(2) -0.036(2)
O4 0.085(4) 0.064(3) 0.036(2) 0.0021(19) 0.019(2) 0.002(2)
C16 0.171(7) 0.076(4) 0.054(3) 0.000 0.033(4) 0.000

loop_
_atom_type_symbol
_atom_type_description
_atom_type_scat_dispersion_real
_atom_type_scat_dispersion_imag
_atom_type_scat_source
C C 0.0033 0.0016 'International Tables Vol C Tables 4.2.6.8 and 6.1.1.4'
H H 0.0000 0.0000 'International Tables Vol C Tables 4.2.6.8 and 6.1.1.4'
N N 0.0061 0.0033 'International Tables Vol C Tables 4.2.6.8 and 6.1.1.4'
O O 0.0106 0.0060 'International Tables Vol C Tables 4.2.6.8 and 6.1.1.4'
Co Co 0.3494 0.9721 'International Tables Vol C Tables 4.2.6.8 and 6.1.1.4'

loop_
_geom_angle_atom_site_label_1
_geom_angle_atom_site_label_2
_geom_angle_atom_site_label_3
_geom_angle
_geom_angle_site_symmetry_1
_geom_angle_site_symmetry_3
N1 Co1 N1 172.48(15) . 2_656
N1 Co1 O2 91.27(9) . 2_656
N1 Co1 O2 94.06(9) 2_656 2_656
N1 Co1 O2 94.06(9) . .
N1 Co1 O2 91.27(9) 2_656 .
O2 Co1 O2 89.73(14) 2_656 .
N1 Co1 O1 91.40(9) . 2_656
N1 Co1 O1 83.24(9) 2_656 2_656
O2 Co1 O1 177.28(8) 2_656 2_656
O2 Co1 O1 90.60(9) . 2_656
N1 Co1 O1 83.24(9) . .
N1 Co1 O1 91.40(9) 2_656 .
O2 Co1 O1 90.61(9) 2_656 .
O2 Co1 O1 177.28(8) . .
O1 Co1 O1 89.18(13) 2_656 .
C8 N1 N2 118.4(2) . .
C8 N1 Co1 128.9(2) . .
N2 N1 Co1 112.68(18) . .
C1 N2 N1 111.9(2) . .
C1 N2 H12N 135(4) . .
N1 N2 H12N 111(5) . .
C1 O1 Co1 111.23(19) . .
C10 O2 Co1 125.23(18) . .
C12 O3 C15 119.5(3) . .
O1 C1 N2 120.9(3) . .
O1 C1 C2 120.9(3) . .
N2 C1 C2 118.2(3) . .
C3 C2 C7 118.4(3) . .
C3 C2 C1 120.5(3) . .
C7 C2 C1 121.1(3) . .
C2 C3 C4 120.2(4) . .
C2 C3 H3 119.9 . .
C4 C3 H3 119.9 . .
C5 C4 C3 121.1(4) . .
C5 C4 H4 119.5 . .
C3 C4 H4 119.5 . .
C4 C5 C6 119.4(4) . .
C4 C5 H5 120.3 . .
C6 C5 H5 120.3 . .
C5 C6 C7 120.2(4) . .
C5 C6 H6 119.9 . .
C7 C6 H6 119.9 . .
C6 C7 C2 120.7(4) . .
C6 C7 H7 119.7 . .
C2 C7 H7 119.7 . .
N1 C8 C9 123.2(3) . .
N1 C8 H8 118.4 . .
C9 C8 H8 118.4 . .
C8 C9 C14 117.7(3) . .
C8 C9 C10 123.6(3) . .
C14 C9 C10 118.7(3) . .
O2 C10 C9 124.9(3) . .
O2 C10 C11 117.9(2) . .
C9 C10 C11 117.2(3) . .
C12 C11 C10 122.2(3) . .
C12 C11 H11 118.9 . .
C10 C11 H11 118.9 . .
O3 C12 C11 116.0(3) . .
O3 C12 C13 123.6(3) . .
C11 C12 C13 120.4(3) . .
C14 C13 C12 118.7(3) . .
C14 C13 H13 120.7 . .
C12 C13 H13 120.7 . .
C13 C14 C9 122.8(3) . .
C13 C14 H14 118.6 . .
C9 C14 H14 118.6 . .
O3 C15 H15A 109.5 . .
O3 C15 H15B 109.5 . .
H15A C15 H15B 109.5 . .
O3 C15 H15C 109.5 . .
H15A C15 H15C 109.5 . .
H15B C15 H15C 109.5 . .
O4 C16 O4 102.3(5) . 2_656

loop_
_geom_bond_atom_site_label_1
_geom_bond_atom_site_label_2
_geom_bond_distance
_geom_bond_site_symmetry_2
Co1 N1 1.876(2) .
Co1 N1 1.876(2) 2_656
Co1 O2 1.886(2) 2_656
Co1 O2 1.886(2) .
Co1 O1 1.921(2) 2_656
Co1 O1 1.921(2) .
N1 C8 1.273(4) .
N1 N2 1.405(3) .
N2 C1 1.331(4) .
N2 H12N 0.86(2) .
O1 C1 1.285(3) .
O2 C10 1.313(3) .
O3 C12 1.354(4) .
O3 C15 1.422(5) .
C1 C2 1.470(4) .
C2 C3 1.363(5) .
C2 C7 1.395(4) .
C3 C4 1.392(5) .
C3 H3 0.9300 .
C4 C5 1.355(6) .
C4 H4 0.9300 .
C5 C6 1.371(6) .
C5 H5 0.9300 .
C6 C7 1.376(5) .
C6 H6 0.9300 .
C7 H7 0.9300 .
C8 C9 1.409(4) .
C8 H8 0.9300 .
C9 C14 1.412(4) .
C9 C10 1.413(4) .
C10 C11 1.414(4) .
C11 C12 1.367(4) .
C11 H11 0.9300 .
C12 C13 1.396(5) .
C13 C14 1.356(5) .
C13 H13 0.9300 .
C14 H14 0.9300 .
C15 H15A 0.9600 .
C15 H15B 0.9600 .
C15 H15C 0.9600 .
O4 C16 1.382(5) .
C16 O4 1.382(5) 2_656

loop_
_geom_torsion_atom_site_label_1
_geom_torsion_atom_site_label_2
_geom_torsion_atom_site_label_3
_geom_torsion_atom_site_label_4
_geom_torsion
_geom_torsion_site_symmetry_1
O2 Co1 N1 C8 91.1(3) 2_656
O2 Co1 N1 C8 1.2(3) .
O1 Co1 N1 C8 -89.5(3) 2_656
O1 Co1 N1 C8 -178.5(3) .
O2 Co1 N1 N2 -92.3(2) 2_656
O2 Co1 N1 N2 177.90(19) .
O1 Co1 N1 N2 87.20(19) 2_656
O1 Co1 N1 N2 -1.81(19) .
C8 N1 N2 C1 177.6(3) .
Co1 N1 N2 C1 0.5(3) .
N1 Co1 O2 C10 -3.8(2) .
N1 Co1 O2 C10 170.9(2) 2_656
O2 Co1 O2 C10 -95.0(2) 2_656
O1 Co1 O2 C10 87.7(2) 2_656
Co1 O1 C1 N2 -3.5(4) .
Co1 O1 C1 C2 176.7(2) .
N1 N2 C1 O1 2.0(4) .
N1 N2 C1 C2 -178.2(3) .
O1 C1 C2 C3 16.5(5) .
N2 C1 C2 C3 -163.3(3) .
O1 C1 C2 C7 -161.5(3) .
N2 C1 C2 C7 18.7(5) .
C7 C2 C3 C4 -1.6(6) .
C1 C2 C3 C4 -179.6(3) .
C2 C3 C4 C5 1.7(6) .
C3 C4 C5 C6 -0.4(7) .
C4 C5 C6 C7 -1.0(7) .
C5 C6 C7 C2 1.1(6) .
C3 C2 C7 C6 0.2(5) .
C1 C2 C7 C6 178.3(3) .
N2 N1 C8 C9 -176.1(3) .
Co1 N1 C8 C9 0.4(5) .
N1 C8 C9 C14 179.7(3) .
N1 C8 C9 C10 -0.3(5) .
Co1 O2 C10 C9 4.9(4) .
Co1 O2 C10 C11 -176.5(2) .
C8 C9 C10 O2 -2.5(5) .
C14 C9 C10 O2 177.5(3) .
C8 C9 C10 C11 178.9(3) .
C14 C9 C10 C11 -1.1(4) .
O2 C10 C11 C12 -178.4(3) .
C9 C10 C11 C12 0.3(5) .
C15 O3 C12 C11 -171.3(3) .
C15 O3 C12 C13 9.6(5) .
C10 C11 C12 O3 -178.5(3) .
C10 C11 C12 C13 0.6(5) .
O3 C12 C13 C14 178.4(3) .
C11 C12 C13 C14 -0.7(5) .
C12 C13 C14 C9 -0.2(6) .
C8 C9 C14 C13 -178.9(3) .
C10 C9 C14 C13 1.1(5) .
